data_7060161
loop_
_publ_author_name
'Chortani, Sarra'
'Othman, Mohamed'
'Lawson, Ata Martin'
'Romdhane, Anis'
'Ben Jannet, Hichem'
'Knorr, Michael'
'Brieger, Lukas'
'Strohmann, Carsten'
'Da\"ich, Adam'

_publ_section_title
;
 Aza-heterocyclic frameworks through intramolecular \p-system trapping of
 spiro-N-acyliminiums generated from isoindolinone
;
_journal_issue 5
_journal_name_full 'New Journal of Chemistry'
_journal_page_first 2393
_journal_page_last 2403
_journal_paper_doi 10.1039/D0NJ04052E
_journal_volume 45
_journal_year 2021
_chemical_formula_sum 'C25 H20 N2 O2'
_chemical_formula_weight 380.43
_space_group_IT_number 14
_space_group_name_Hall '-P 2ybc'
_space_group_name_H-M_alt 'P 1 21/c 1'
_symmetry_cell_setting monoclinic
_symmetry_space_group_name_H-M 'P 1 21/c 1'
_atom_sites_solution_hydrogens geom
_atom_sites_solution_primary direct
_atom_sites_solution_secondary difmap
_audit_creation_method SHELXL-97
_audit_update_record
;
2020-08-11 deposited with the CCDC.	2020-11-30 downloaded from the CCDC.
;
_cell_angle_alpha 90.00
_cell_angle_beta 102.49(5)
_cell_angle_gamma 90.00
_cell_formula_units_Z 4
_cell_length_a 10.115(6)
_cell_length_b 22.716(8)
_cell_length_c 8.414(6)
_cell_measurement_reflns_used 4045
_cell_measurement_temperature 293(2)
_cell_measurement_theta_max 24.99
_cell_measurement_theta_min 2.06
_cell_volume 1887.6(19)
_computing_structure_refinement 'SHELXL-97 (Sheldrick, 2008)'
_computing_structure_solution 'SHELXS-97 (Sheldrick, 2008)'
_diffrn_ambient_temperature 293(2)
_diffrn_measured_fraction_theta_full 0.998
_diffrn_measured_fraction_theta_max 0.998
_diffrn_measurement_device_type 'Bruker AXS SMART CCD area detector'
_diffrn_measurement_method 'phi and omega scans'
_diffrn_radiation_monochromator graphite
_diffrn_radiation_source 'fine-focus sealed tube'
_diffrn_radiation_type MoK\a
_diffrn_radiation_wavelength 0.71073
_diffrn_reflns_av_R_equivalents 0.0758
_diffrn_reflns_av_sigmaI/netI 0.0609
_diffrn_reflns_limit_h_max 11
_diffrn_reflns_limit_h_min -12
_diffrn_reflns_limit_k_max 26
_diffrn_reflns_limit_k_min -1
_diffrn_reflns_limit_l_max 9
_diffrn_reflns_limit_l_min -1
_diffrn_reflns_number 4225
_diffrn_reflns_theta_full 24.99
_diffrn_reflns_theta_max 24.99
_diffrn_reflns_theta_min 2.06
_exptl_absorpt_coefficient_mu 0.086
_exptl_absorpt_correction_T_max 0.96
_exptl_absorpt_correction_T_min 0.93
_exptl_absorpt_correction_type multi-scan
_exptl_absorpt_process_details 'SADABS (Krause et al., 2015)'
_exptl_crystal_density_diffrn 1.339
_exptl_crystal_density_method 'not measured'
_exptl_crystal_description block
_exptl_crystal_F_000 660
_exptl_crystal_size_max 0.48
_exptl_crystal_size_mid 0.35
_exptl_crystal_size_min 0.31
_refine_diff_density_max 0.213
_refine_diff_density_min -0.196
_refine_diff_density_rms 0.046
_refine_ls_extinction_coef 0.011(2)
_refine_ls_extinction_expression Fc^*^=kFc[1+0.001xFc^2^\l^3^/sin(2\q)]^-1/4^
_refine_ls_extinction_method SHELXL
_refine_ls_goodness_of_fit_ref 1.031
_refine_ls_hydrogen_treatment mixed
_refine_ls_matrix_type full
_refine_ls_number_parameters 343
_refine_ls_number_reflns 3292
_refine_ls_number_restraints 0
_refine_ls_restrained_S_all 1.031
_refine_ls_R_factor_all 0.0903
_refine_ls_R_factor_gt 0.0506
_refine_ls_shift/su_max 0.001
_refine_ls_shift/su_mean 0.000
_refine_ls_structure_factor_coef Fsqd
_refine_ls_weighting_details 'calc w=1/[\s^2^(Fo^2^)+(0.0587P)^2^+0.7118P] where P=(Fo^2^+2Fc^2^)/3'
_refine_ls_weighting_scheme calc
_refine_ls_wR_factor_gt 0.1156
_refine_ls_wR_factor_ref 0.1352
_reflns_number_gt 2232
_reflns_number_total 3292
_reflns_threshold_expression >2sigma(I)
_cod_data_source_file d0nj04052e2.cif
_cod_data_source_block ayoub1
_cod_depositor_comments
;
The following automatic conversions were performed:

data item '_symmetry_cell_setting' value 'Monoclinic' was changed to
'monoclinic' in accordance with the
/home/data/users/saulius/crontab/automatic-downloads/rss-feeds/RSC/lib/dictionaries/cif_core.dic
dictionary named 'cif_core.dic' version 2.4.2 last updated on
2011-04-26.

Automatic conversion script
Id: cif_fix_values 7556 2019-12-06 15:28:31Z antanas 

 Adding full bibliography for 7060161--7060162.cif.
;
_cod_original_sg_symbol_H-M P21/c
_cod_database_code 7060161

loop_
_symmetry_equiv_pos_as_xyz
'x, y, z'
'-x, y+1/2, -z+1/2'
'-x, -y, -z'
'x, -y-1/2, z-1/2'

loop_
_atom_site_label
_atom_site_type_symbol
_atom_site_fract_x
_atom_site_fract_y
_atom_site_fract_z
_atom_site_U_iso_or_equiv
_atom_site_adp_type
_atom_site_occupancy
_atom_site_symmetry_multiplicity
_atom_site_calc_flag
_atom_site_refinement_flags
_atom_site_disorder_assembly
_atom_site_disorder_group
N1 N 0.40931(18) 0.13963(10) 0.6674(2) 0.0393(5) Uani 1 1 d . . .
N2 N 0.05254(18) 0.12479(9) 0.6084(2) 0.0377(5) Uani 1 1 d . . .
O1 O 0.61165(17) 0.15806(9) 0.5961(2) 0.0588(6) Uani 1 1 d . . .
O2 O 0.01302(18) 0.05381(9) 0.7852(2) 0.0554(5) Uani 1 1 d . . .
C1 C 0.0885(2) 0.08085(11) 0.7171(3) 0.0388(6) Uani 1 1 d . . .
C2 C 0.2391(2) 0.07099(14) 0.7409(3) 0.0442(7) Uani 1 1 d . . .
H2a H 0.281(2) 0.0844(11) 0.856(3) 0.041(7) Uiso 1 1 d . . .
H2b H 0.259(3) 0.0287(14) 0.736(3) 0.054(8) Uiso 1 1 d . . .
C3 C 0.2842(2) 0.10683(11) 0.6072(3) 0.0360(6) Uani 1 1 d . . .
C4 C 0.3224(2) 0.06992(11) 0.4756(3) 0.0372(6) Uani 1 1 d . . .
C5 C 0.2485(3) 0.02714(12) 0.3789(3) 0.0457(7) Uani 1 1 d . . .
H5 H 0.159(3) 0.0132(13) 0.393(3) 0.055(8) Uiso 1 1 d . . .
C6 C 0.3044(3) 0.00087(14) 0.2611(4) 0.0554(8) Uani 1 1 d . . .
H6 H 0.253(3) -0.0278(14) 0.192(4) 0.065(9) Uiso 1 1 d . . .
C7 C 0.4322(3) 0.01750(14) 0.2398(4) 0.0568(8) Uani 1 1 d . . .
H7 H 0.464(3) -0.0009(13) 0.152(4) 0.062(9) Uiso 1 1 d . . .
C8 C 0.5066(3) 0.05969(14) 0.3380(3) 0.0492(7) Uani 1 1 d . . .
H8 H 0.595(3) 0.0720(12) 0.324(3) 0.046(7) Uiso 1 1 d . . .
C9 C 0.4503(2) 0.08527(11) 0.4562(3) 0.0372(6) Uani 1 1 d . . .
C10 C 0.5050(2) 0.13112(12) 0.5766(3) 0.0400(6) Uani 1 1 d . . .
C11 C 0.4073(3) 0.19043(13) 0.7694(3) 0.0466(7) Uani 1 1 d . . .
H111 H 0.390(3) 0.1798(13) 0.879(4) 0.062(8) Uiso 1 1 d . . .
H112 H 0.498(3) 0.2089(13) 0.796(3) 0.062(8) Uiso 1 1 d . . .
C12 C 0.3036(2) 0.23389(12) 0.6843(3) 0.0404(6) Uani 1 1 d . . .
C13 C 0.3237(3) 0.29378(14) 0.7099(4) 0.0516(7) Uani 1 1 d . . .
H13 H 0.406(3) 0.3079(15) 0.788(4) 0.075(10) Uiso 1 1 d . . .
C14 C 0.2306(3) 0.33413(15) 0.6320(4) 0.0589(8) Uani 1 1 d . . .
H14 H 0.243(3) 0.3763(15) 0.649(3) 0.056(8) Uiso 1 1 d . . .
C15 C 0.1174(3) 0.31487(14) 0.5225(4) 0.0556(8) Uani 1 1 d . . .
H15 H 0.053(3) 0.3406(14) 0.465(3) 0.061(9) Uiso 1 1 d . . .
C16 C 0.0980(3) 0.25525(13) 0.4918(3) 0.0479(7) Uani 1 1 d . . .
H16 H 0.020(3) 0.2413(12) 0.406(3) 0.045(7) Uiso 1 1 d . . .
C17 C 0.1886(2) 0.21403(11) 0.5741(3) 0.0383(6) Uani 1 1 d . . .
C18 C 0.1625(2) 0.14901(11) 0.5382(3) 0.0336(6) Uani 1 1 d . . .
H18 H 0.1362(19) 0.1447(9) 0.419(2) 0.017(5) Uiso 1 1 d . . .
C19 C -0.0872(2) 0.14555(14) 0.5598(3) 0.0427(6) Uani 1 1 d . . .
H191 H -0.093(2) 0.1876(13) 0.595(3) 0.044(7) Uiso 1 1 d . . .
H192 H -0.140(2) 0.1211(12) 0.619(3) 0.041(7) Uiso 1 1 d . . .
C20 C -0.1441(2) 0.14176(12) 0.3796(3) 0.0417(6) Uani 1 1 d . . .
C21 C -0.2269(3) 0.18598(14) 0.2994(4) 0.0509(7) Uani 1 1 d . . .
H21 H -0.245(2) 0.2209(12) 0.366(3) 0.046(7) Uiso 1 1 d . . .
C22 C -0.2801(3) 0.18284(16) 0.1345(4) 0.0622(8) Uani 1 1 d . . .
H22 H -0.333(4) 0.2157(17) 0.080(4) 0.089(11) Uiso 1 1 d . . .
C23 C -0.2506(3) 0.13563(17) 0.0459(4) 0.0701(10) Uani 1 1 d . . .
H23 H -0.284(3) 0.1326(14) -0.072(4) 0.071(9) Uiso 1 1 d . . .
C24 C -0.1683(3) 0.09093(17) 0.1242(4) 0.0653(9) Uani 1 1 d . . .
H24 H -0.147(3) 0.0584(16) 0.067(4) 0.075(10) Uiso 1 1 d . . .
C25 C -0.1165(3) 0.09433(14) 0.2892(4) 0.0513(7) Uani 1 1 d . . .
H25 H -0.062(3) 0.0646(13) 0.342(3) 0.057(8) Uiso 1 1 d . . .

loop_
_atom_site_aniso_label
_atom_site_aniso_U_11
_atom_site_aniso_U_22
_atom_site_aniso_U_33
_atom_site_aniso_U_23
_atom_site_aniso_U_13
_atom_site_aniso_U_12
N1 0.0255(10) 0.0493(14) 0.0424(11) -0.0063(10) 0.0055(8) -0.0035(9)
N2 0.0243(9) 0.0467(13) 0.0423(11) 0.0019(10) 0.0075(8) -0.0033(9)
O1 0.0283(9) 0.0740(15) 0.0752(13) -0.0068(11) 0.0134(8) -0.0139(10)
O2 0.0448(10) 0.0601(13) 0.0653(12) 0.0106(10) 0.0206(9) -0.0125(10)
C1 0.0332(12) 0.0418(15) 0.0413(13) -0.0026(12) 0.0081(11) -0.0092(11)
C2 0.0343(13) 0.0518(19) 0.0454(16) 0.0065(13) 0.0066(11) 0.0012(13)
C3 0.0232(10) 0.0432(15) 0.0409(13) -0.0023(11) 0.0053(9) -0.0027(10)
C4 0.0292(12) 0.0368(14) 0.0437(13) 0.0009(11) 0.0038(10) 0.0032(11)
C5 0.0367(14) 0.0402(16) 0.0562(16) -0.0050(13) 0.0015(12) -0.0011(12)
C6 0.0552(18) 0.0459(18) 0.0582(18) -0.0133(15) -0.0025(14) 0.0084(15)
C7 0.0596(19) 0.059(2) 0.0527(17) -0.0087(15) 0.0141(14) 0.0196(16)
C8 0.0391(14) 0.0558(19) 0.0546(16) 0.0021(14) 0.0141(13) 0.0115(14)
C9 0.0291(12) 0.0417(15) 0.0398(13) 0.0040(11) 0.0054(10) 0.0046(11)
C10 0.0236(12) 0.0497(17) 0.0460(14) 0.0035(12) 0.0059(10) 0.0034(11)
C11 0.0354(14) 0.0566(18) 0.0457(16) -0.0111(13) 0.0038(12) -0.0060(13)
C12 0.0396(13) 0.0454(16) 0.0394(14) -0.0091(11) 0.0157(11) -0.0071(12)
C13 0.0572(17) 0.0514(19) 0.0512(17) -0.0130(14) 0.0225(14) -0.0105(15)
C14 0.082(2) 0.0422(18) 0.0601(19) -0.0072(15) 0.0322(17) -0.0061(17)
C15 0.0640(19) 0.0445(18) 0.0634(19) 0.0090(15) 0.0252(16) 0.0106(16)
C16 0.0426(15) 0.0484(18) 0.0543(16) 0.0052(13) 0.0139(13) 0.0004(13)
C17 0.0336(12) 0.0434(15) 0.0405(13) 0.0003(11) 0.0138(10) -0.0006(11)
C18 0.0262(11) 0.0393(14) 0.0358(13) -0.0004(11) 0.0075(10) -0.0026(10)
C19 0.0250(12) 0.0536(18) 0.0504(15) 0.0041(14) 0.0100(11) 0.0029(12)
C20 0.0231(11) 0.0500(16) 0.0520(15) 0.0010(13) 0.0082(11) -0.0046(11)
C21 0.0372(14) 0.0547(18) 0.0586(18) -0.0031(15) 0.0052(13) 0.0047(13)
C22 0.0516(17) 0.067(2) 0.061(2) 0.0073(17) -0.0032(15) 0.0076(16)
C23 0.0614(19) 0.087(3) 0.0532(19) -0.0041(18) -0.0061(15) 0.0020(19)
C24 0.0588(18) 0.071(2) 0.0595(19) -0.0207(18) -0.0028(15) 0.0009(17)
C25 0.0367(14) 0.0512(18) 0.0612(18) -0.0057(15) 0.0003(13) 0.0010(13)

loop_
_atom_type_symbol
_atom_type_description
_atom_type_scat_dispersion_real
_atom_type_scat_dispersion_imag
_atom_type_scat_source
C C 0.0033 0.0016 'International Tables Vol C Tables 4.2.6.8 and 6.1.1.4'
H H 0.0000 0.0000 'International Tables Vol C Tables 4.2.6.8 and 6.1.1.4'
N N 0.0061 0.0033 'International Tables Vol C Tables 4.2.6.8 and 6.1.1.4'
O O 0.0106 0.0060 'International Tables Vol C Tables 4.2.6.8 and 6.1.1.4'

loop_
_geom_angle_atom_site_label_1
_geom_angle_atom_site_label_2
_geom_angle_atom_site_label_3
_geom_angle
_geom_angle_site_symmetry_1
_geom_angle_site_symmetry_3
_geom_angle_publ_flag
C10 N1 C11 123.2(2) . . ?
C10 N1 C3 113.44(19) . . ?
C11 N1 C3 119.47(19) . . ?
C1 N2 C19 122.0(2) . . ?
C1 N2 C18 115.57(19) . . ?
C19 N2 C18 122.4(2) . . ?
O2 C1 N2 126.0(2) . . ?
O2 C1 C2 125.5(2) . . ?
N2 C1 C2 108.4(2) . . ?
C1 C2 C3 106.0(2) . . ?
N1 C3 C4 101.45(18) . . ?
N1 C3 C2 112.9(2) . . ?
C4 C3 C2 114.1(2) . . ?
N1 C3 C18 111.6(2) . . ?
C4 C3 C18 112.0(2) . . ?
C2 C3 C18 105.12(19) . . ?
C5 C4 C9 120.6(2) . . ?
C5 C4 C3 129.4(2) . . ?
C9 C4 C3 110.0(2) . . ?
C6 C5 C4 118.4(3) . . ?
C5 C6 C7 120.7(3) . . ?
C8 C7 C6 120.8(3) . . ?
C9 C8 C7 118.0(3) . . ?
C8 C9 C4 121.5(2) . . ?
C8 C9 C10 129.9(2) . . ?
C4 C9 C10 108.6(2) . . ?
O1 C10 N1 124.4(2) . . ?
O1 C10 C9 129.5(2) . . ?
N1 C10 C9 106.1(2) . . ?
N1 C11 C12 109.9(2) . . ?
C13 C12 C17 119.6(3) . . ?
C13 C12 C11 120.5(2) . . ?
C17 C12 C11 119.9(2) . . ?
C14 C13 C12 121.2(3) . . ?
C13 C14 C15 119.5(3) . . ?
C14 C15 C16 120.0(3) . . ?
C15 C16 C17 121.0(3) . . ?
C16 C17 C12 118.6(3) . . ?
C16 C17 C18 119.3(2) . . ?
C12 C17 C18 122.0(2) . . ?
N2 C18 C17 113.37(19) . . ?
N2 C18 C3 102.92(18) . . ?
C17 C18 C3 115.53(19) . . ?
N2 C19 C20 113.5(2) . . ?
C25 C20 C21 118.0(3) . . ?
C25 C20 C19 121.4(2) . . ?
C21 C20 C19 120.6(3) . . ?
C22 C21 C20 121.1(3) . . ?
C23 C22 C21 120.2(3) . . ?
C22 C23 C24 119.5(3) . . ?
C25 C24 C23 119.8(3) . . ?
C24 C25 C20 121.4(3) . . ?

loop_
_geom_bond_atom_site_label_1
_geom_bond_atom_site_label_2
_geom_bond_distance
_geom_bond_site_symmetry_2
_geom_bond_publ_flag
N1 C10 1.370(3) . ?
N1 C11 1.441(3) . ?
N1 C3 1.461(3) . ?
N2 C1 1.350(3) . ?
N2 C19 1.462(3) . ?
N2 C18 1.474(3) . ?
O1 C10 1.220(3) . ?
O2 C1 1.215(3) . ?
C1 C2 1.510(3) . ?
C2 C3 1.536(4) . ?
C3 C4 1.504(3) . ?
C3 C18 1.569(3) . ?
C4 C5 1.379(4) . ?
C4 C9 1.383(3) . ?
C5 C6 1.378(4) . ?
C6 C7 1.395(4) . ?
C7 C8 1.378(4) . ?
C8 C9 1.377(4) . ?
C9 C10 1.474(4) . ?
C11 C12 1.504(4) . ?
C12 C13 1.386(4) . ?
C12 C17 1.396(4) . ?
C13 C14 1.375(5) . ?
C14 C15 1.376(5) . ?
C15 C16 1.385(4) . ?
C16 C17 1.386(4) . ?
C17 C18 1.519(4) . ?
C19 C20 1.504(4) . ?
C20 C25 1.382(4) . ?
C20 C21 1.386(4) . ?
C21 C22 1.377(4) . ?
C22 C23 1.375(5) . ?
C23 C24 1.386(5) . ?
C24 C25 1.376(4) . ?
